data_1526086
loop_
_publ_author_name
'Munoz, A.'
'Alonso, J.A.'
'Martinez-Lope, M.J.'
'Fernandez-Diaz, M.T.'

_publ_section_title
;
 Magnetic structure evolution of Pr1-x Mn O3 perovskite from neutron
 powder diffraction data
;
_journal_name_full 'Solid State Communications'
_journal_page_first 227
_journal_page_last 231
_journal_volume 113
_journal_year 2000
_chemical_formula_sum 'Mn O3 Pr0.9'
_chemical_name_systematic 'Pr0.9 Mn O3'
_space_group_IT_number 62
_symmetry_space_group_name_Hall '-P 2ac 2n'
_symmetry_space_group_name_H-M 'P n m a'
_cell_angle_alpha 90
_cell_angle_beta 90
_cell_angle_gamma 90
_cell_formula_units_Z 4
_cell_length_a 5.6049
_cell_length_b 7.6654
_cell_length_c 5.4616
_cell_volume 234.651
_citation_journal_id_ASTM SSCOA4
_cod_data_source_file Munoz_SSCOA4_2000_539.cif
_cod_data_source_block Mn1O3Pr0.9
_cod_original_cell_volume 234.6511
_cod_original_formula_sum 'Mn1 O3 Pr0.9'
_cod_database_code 1526086

loop_
_symmetry_equiv_pos_as_xyz
x,y,z
-x+1/2,-y,z+1/2
x+1/2,-y+1/2,-z+1/2
-x,y+1/2,-z
-x,-y,-z
x-1/2,y,-z-1/2
-x-1/2,y-1/2,z-1/2
x,-y-1/2,z

loop_
_atom_site_label
_atom_site_type_symbol
_atom_site_fract_x
_atom_site_fract_y
_atom_site_fract_z
_atom_site_occupancy
_atom_site_U_iso_or_equiv
O2 O-2 0.3013 0.0385 0.7169 1 0.0
Pr1 Pr+3 0.0464 0.25 0.9949 0.902 0.0
O1 O-2 0.4854 0.25 0.076 1 0.0
Mn1 Mn+3 0 0 0.5 0.992 0.0
